data_7209710
loop_
_publ_author_name
'Patra, Ranjan'
'Titi, Hatem M.'
'Goldberg, Israel'

_publ_section_title
;
 Coordination polymers of flexible poly-carboxylic acids with metal ions.
 IV. Syntheses, structures, and magnetic properties of polymeric networks
 of 5-(3,5)-(dicarboxybenzyloxy)isophthalic acid with Cd(ii), Cu(ii),
 Co(ii) and Mn(ii) ions
;
_journal_issue 15
_journal_name_full CrystEngComm
_journal_page_first 2853
_journal_paper_doi 10.1039/c3ce27006h
_journal_volume 15
_journal_year 2013
_chemical_formula_moiety 'C21 H21 Cd2 N O12'
_chemical_formula_sum 'C21 H21 Cd2 N O12'
_chemical_formula_weight 704.19
_chemical_name_systematic
;
?
;
_space_group_IT_number 14
_symmetry_cell_setting monoclinic
_symmetry_space_group_name_Hall '-P 2ybc'
_symmetry_space_group_name_H-M 'P 1 21/c 1'
_atom_sites_solution_hydrogens geom
_atom_sites_solution_primary direct
_atom_sites_solution_secondary difmap
_audit_creation_method SHELXL-97
_cell_angle_alpha 90.00
_cell_angle_beta 100.4977(10)
_cell_angle_gamma 90.00
_cell_formula_units_Z 4
_cell_length_a 14.3175(3)
_cell_length_b 14.4020(3)
_cell_length_c 22.6162(4)
_cell_measurement_reflns_used 9525
_cell_measurement_temperature 110(2)
_cell_measurement_theta_max 27.85
_cell_measurement_theta_min 2.33
_cell_volume 4585.42(16)
_computing_cell_refinement Denzo
_computing_data_collection 'Collect, Nonius B.V.'
_computing_data_reduction 'Denzo & Scalepack'
_computing_structure_refinement 'SHELXL-97 (Sheldrick, 1997)'
_computing_structure_solution SIR-97
_diffrn_ambient_temperature 110(2)
_diffrn_detector_area_resol_mean 12.8
_diffrn_measured_fraction_theta_full 0.996
_diffrn_measured_fraction_theta_max 0.996
_diffrn_measurement_device_type 'Nonius KappaCCD'
_diffrn_measurement_method '1 deg. \f and \w scans'
_diffrn_radiation_monochromator graphite
_diffrn_radiation_source 'fine-focus sealed tube'
_diffrn_radiation_type MoK\a
_diffrn_radiation_wavelength 0.71073
_diffrn_reflns_av_R_equivalents 0.0700
_diffrn_reflns_av_sigmaI/netI 0.0882
_diffrn_reflns_limit_h_max 18
_diffrn_reflns_limit_h_min 0
_diffrn_reflns_limit_k_max 18
_diffrn_reflns_limit_k_min 0
_diffrn_reflns_limit_l_max 29
_diffrn_reflns_limit_l_min -29
_diffrn_reflns_number 34856
_diffrn_reflns_theta_full 27.85
_diffrn_reflns_theta_max 27.85
_diffrn_reflns_theta_min 2.33
_diffrn_standards_number 0
_exptl_absorpt_coefficient_mu 0.962
_exptl_absorpt_correction_T_max 0.8309
_exptl_absorpt_correction_T_min 0.7613
_exptl_absorpt_correction_type multi-scan
_exptl_absorpt_process_details 'Blessing, 1995'
_exptl_crystal_colour colorless
_exptl_crystal_density_diffrn 1.020
_exptl_crystal_density_method 'not measured'
_exptl_crystal_description prism
_exptl_crystal_F_000 1384
_exptl_crystal_size_max 0.30
_exptl_crystal_size_mid 0.25
_exptl_crystal_size_min 0.20
_platon_squeeze_details
;
;
_refine_diff_density_max 1.985
_refine_diff_density_min -1.290
_refine_diff_density_rms 0.128
_refine_ls_extinction_method none
_refine_ls_goodness_of_fit_ref 0.886
_refine_ls_hydrogen_treatment constr
_refine_ls_matrix_type full
_refine_ls_number_parameters 326
_refine_ls_number_reflns 10854
_refine_ls_number_restraints 0
_refine_ls_restrained_S_all 0.886
_refine_ls_R_factor_all 0.0869
_refine_ls_R_factor_gt 0.0541
_refine_ls_shift/su_max 0.011
_refine_ls_shift/su_mean 0.000
_refine_ls_structure_factor_coef Fsqd
_refine_ls_weighting_details 'calc w=1/[\s^2^(Fo^2^)+(0.0909P)^2^+0.0000P] where P=(Fo^2^+2Fc^2^)/3'
_refine_ls_weighting_scheme calc
_refine_ls_wR_factor_gt 0.1380
_refine_ls_wR_factor_ref 0.1481
_reflns_number_gt 6168
_reflns_number_total 10854
_reflns_threshold_expression >2sigma(I)
_cod_data_source_file c3ce27006h.txt
_cod_data_source_block 1
_cod_original_sg_symbol_H-M 'P 21/c'
_cod_database_code 7209710

loop_
_symmetry_equiv_pos_as_xyz
'x, y, z'
'-x, y+1/2, -z+1/2'
'-x, -y, -z'
'x, -y-1/2, z-1/2'

loop_
_atom_site_label
_atom_site_type_symbol
_atom_site_fract_x
_atom_site_fract_y
_atom_site_fract_z
_atom_site_U_iso_or_equiv
_atom_site_adp_type
_atom_site_occupancy
_atom_site_symmetry_multiplicity
_atom_site_calc_flag
_atom_site_refinement_flags
_atom_site_disorder_group
Cd1 Cd -0.24472(2) -0.25293(2) 0.241120(13) 0.03042(11) Uani 1 1 d . .
Cd2 Cd 0.31474(3) 0.12532(3) 0.139335(14) 0.04302(12) Uani 1 1 d . .
O3 O -0.1955(2) -0.1803(2) 0.16262(13) 0.0427(8) Uani 1 1 d . .
O4 O -0.1206(2) -0.1377(2) 0.25330(13) 0.0438(8) Uani 1 1 d . .
C5 C -0.1322(3) -0.1337(3) 0.1964(2) 0.0386(10) Uani 1 1 d . .
C6 C -0.0691(3) -0.0721(4) 0.16728(19) 0.0399(11) Uani 1 1 d . .
C7 C -0.0034(3) -0.0146(3) 0.2013(2) 0.0433(11) Uani 1 1 d . .
H7 H 0.0017 -0.0122 0.2437 0.052 Uiso 1 1 calc R .
C8 C 0.0547(3) 0.0396(3) 0.1731(2) 0.0423(11) Uani 1 1 d . .
C9 C 0.0479(4) 0.0355(4) 0.1112(2) 0.0516(14) Uani 1 1 d . .
H9 H 0.0886 0.0728 0.0922 0.062 Uiso 1 1 calc R .
C10 C -0.0174(4) -0.0222(4) 0.0771(2) 0.0570(15) Uani 1 1 d . .
C11 C -0.0769(4) -0.0747(4) 0.1050(2) 0.0494(13) Uani 1 1 d . .
H11 H -0.1237 -0.1130 0.0816 0.059 Uiso 1 1 calc R .
C12 C -0.0162(8) -0.0497(8) 0.0122(4) 0.039(3) Uiso 0.50 1 d P 1
H12A H -0.0797 -0.0693 -0.0092 0.047 Uiso 0.50 1 calc PR 1
H12B H 0.0307 -0.0994 0.0095 0.047 Uiso 0.50 1 calc PR 1
C13 C 0.1238(3) 0.1075(3) 0.2089(2) 0.0436(12) Uani 1 1 d . .
O14 O 0.1233(2) 0.1214(2) 0.26277(14) 0.0478(8) Uani 1 1 d . .
O15 O 0.1805(2) 0.1510(2) 0.18093(14) 0.0422(8) Uani 1 1 d . .
O16 O 0.3946(3) 0.0940(3) 0.23150(14) 0.0585(10) Uani 1 1 d . .
O17 O 0.3517(2) 0.1560(2) 0.31312(15) 0.0491(8) Uani 1 1 d . .
C18 C 0.3964(3) 0.1001(3) 0.2869(2) 0.0418(11) Uani 1 1 d . .
C19 C 0.4629(3) 0.0340(3) 0.32689(19) 0.0373(10) Uani 1 1 d . .
C20 C 0.4661(4) 0.0333(4) 0.3883(2) 0.0458(12) Uani 1 1 d . .
H20 H 0.4277 0.0756 0.4055 0.055 Uiso 1 1 calc R .
C21 C 0.5239(4) -0.0278(4) 0.4250(2) 0.0557(15) Uani 1 1 d . .
C22 C 0.5780(4) -0.0897(4) 0.4001(2) 0.0551(14) Uani 1 1 d . .
H22 H 0.6163 -0.1332 0.4253 0.066 Uiso 1 1 calc R .
C23 C 0.5779(3) -0.0902(3) 0.3386(2) 0.0441(11) Uani 1 1 d . .
C24 C 0.5185(3) -0.0278(3) 0.3016(2) 0.0424(11) Uani 1 1 d . .
H24 H 0.5164 -0.0280 0.2594 0.051 Uiso 1 1 calc R .
C25 C 0.5367(8) -0.0120(9) 0.4890(5) 0.036(3) Uiso 0.50 1 d P 1
H25A H 0.5627 -0.0696 0.5096 0.044 Uiso 0.50 1 calc PR 1
H25B H 0.5855 0.0369 0.4995 0.044 Uiso 0.50 1 calc PR 1
C26 C 0.6372(4) -0.1582(4) 0.3115(3) 0.0605(17) Uani 1 1 d . .
O27 O 0.6442(3) -0.1481(3) 0.2578(2) 0.0726(13) Uani 1 1 d . .
O28 O 0.6803(3) -0.2187(3) 0.3456(2) 0.0794(14) Uani 1 1 d . .
O29 O 0.2411(3) 0.1571(3) 0.04544(16) 0.0706(12) Uani 1 1 d . .
C30 C 0.2111(5) 0.2318(5) 0.0214(3) 0.0701(19) Uani 1 1 d . .
C31 C 0.1275(5) 0.2760(6) 0.0424(4) 0.100(3) Uani 1 1 d . .
H31A H 0.0697 0.2646 0.0127 0.151 Uiso 1 1 calc R .
H31B H 0.1381 0.3430 0.0471 0.151 Uiso 1 1 calc R .
H31C H 0.1203 0.2491 0.0811 0.151 Uiso 1 1 calc R .
N32 N 0.2468(4) 0.2692(4) -0.0215(2) 0.0753(16) Uani 1 1 d . .
C33 C 0.2076(6) 0.3521(5) -0.0563(3) 0.091(2) Uani 1 1 d . .
H33A H 0.1499 0.3726 -0.0425 0.136 Uiso 1 1 calc R .
H33B H 0.1921 0.3364 -0.0992 0.136 Uiso 1 1 calc R .
H33C H 0.2547 0.4022 -0.0503 0.136 Uiso 1 1 calc R .
C34 C 0.3318(5) 0.2259(5) -0.0390(3) 0.0774(19) Uani 1 1 d . .
H34A H 0.3786 0.2120 -0.0028 0.116 Uiso 1 1 calc R .
H34B H 0.3595 0.2687 -0.0646 0.116 Uiso 1 1 calc R .
H34C H 0.3133 0.1682 -0.0610 0.116 Uiso 1 1 calc R .
O35 O 0.2939(5) -0.0266(3) 0.1227(3) 0.142(3) Uani 1 1 d . .
H35A H 0.2709 -0.0370 0.0797 0.213 Uiso 1 1 d R .
H35B H 0.2470 -0.0499 0.1456 0.213 Uiso 1 1 d R .
O36 O 0.4566(5) 0.1134(5) 0.1066(3) 0.153(3) Uani 1 1 d . .
H36A H 0.5066 0.0981 0.1409 0.184 Uiso 1 1 d R .
H36B H 0.4521 0.0639 0.0764 0.184 Uiso 1 1 d R .
O12' O -0.0361(5) -0.0171(6) 0.0148(3) 0.0443(19) Uiso 0.50 1 d P 21
O25' O 0.5233(7) -0.0421(7) 0.4881(4) 0.064(3) Uiso 0.50 1 d P 21

loop_
_atom_site_aniso_label
_atom_site_aniso_U_11
_atom_site_aniso_U_22
_atom_site_aniso_U_33
_atom_site_aniso_U_23
_atom_site_aniso_U_13
_atom_site_aniso_U_12
Cd1 0.03136(18) 0.03076(18) 0.03030(17) 0.00013(13) 0.00870(12) -0.00250(13)
Cd2 0.0495(2) 0.0483(2) 0.03100(18) 0.00071(15) 0.00662(14) 0.01055(17)
O3 0.0428(19) 0.053(2) 0.0332(15) 0.0018(15) 0.0076(14) -0.0200(16)
O4 0.0435(18) 0.053(2) 0.0346(16) 0.0002(15) 0.0073(14) -0.0147(16)
C5 0.033(2) 0.045(3) 0.038(2) 0.009(2) 0.0087(19) -0.003(2)
C6 0.036(2) 0.054(3) 0.028(2) 0.002(2) 0.0009(18) -0.010(2)
C7 0.047(3) 0.050(3) 0.032(2) 0.008(2) 0.004(2) -0.012(2)
C8 0.035(2) 0.049(3) 0.041(2) 0.006(2) 0.000(2) -0.016(2)
C9 0.053(3) 0.060(3) 0.041(3) 0.011(2) 0.007(2) -0.029(3)
C10 0.058(3) 0.082(4) 0.030(2) 0.007(3) 0.005(2) -0.026(3)
C11 0.051(3) 0.064(3) 0.030(2) 0.009(2) -0.002(2) -0.029(3)
C13 0.036(3) 0.042(3) 0.050(3) 0.010(2) 0.000(2) -0.003(2)
O14 0.049(2) 0.054(2) 0.0411(18) -0.0047(16) 0.0097(15) -0.0179(17)
O15 0.0326(17) 0.049(2) 0.0449(18) 0.0034(15) 0.0064(14) -0.0141(15)
O16 0.061(2) 0.077(3) 0.0343(18) 0.0139(18) -0.0005(16) 0.022(2)
O17 0.049(2) 0.047(2) 0.0490(19) 0.0014(16) 0.0046(16) 0.0200(17)
C18 0.040(3) 0.043(3) 0.042(3) -0.002(2) 0.006(2) 0.004(2)
C19 0.041(3) 0.038(3) 0.032(2) 0.0000(19) 0.0014(19) 0.011(2)
C20 0.050(3) 0.054(3) 0.033(2) -0.002(2) 0.007(2) 0.024(2)
C21 0.056(3) 0.076(4) 0.036(2) 0.010(3) 0.013(2) 0.020(3)
C22 0.058(3) 0.054(3) 0.049(3) 0.016(3) -0.001(2) 0.018(3)
C23 0.042(3) 0.038(3) 0.054(3) -0.001(2) 0.012(2) 0.008(2)
C24 0.041(3) 0.047(3) 0.038(2) -0.002(2) 0.004(2) 0.006(2)
C26 0.029(3) 0.040(3) 0.113(5) -0.039(3) 0.014(3) -0.003(2)
O27 0.052(2) 0.073(3) 0.099(3) -0.035(3) 0.030(2) 0.010(2)
O28 0.050(2) 0.042(2) 0.133(4) -0.017(2) -0.017(2) 0.0264(19)
O29 0.095(3) 0.069(3) 0.040(2) -0.001(2) -0.007(2) -0.005(2)
C30 0.091(5) 0.066(4) 0.043(3) 0.013(3) -0.015(3) -0.026(4)
C31 0.072(5) 0.139(7) 0.092(5) 0.041(5) 0.021(4) 0.014(5)
N32 0.094(4) 0.063(3) 0.062(3) 0.004(3) -0.004(3) -0.010(3)
C33 0.134(7) 0.071(5) 0.070(4) 0.030(4) 0.027(4) 0.025(4)
C34 0.061(4) 0.085(5) 0.086(5) -0.013(4) 0.011(3) 0.005(4)
O35 0.264(9) 0.049(3) 0.107(4) -0.013(3) 0.015(5) -0.005(4)
O36 0.169(6) 0.229(8) 0.081(4) 0.042(4) 0.076(4) 0.068(6)

loop_
_atom_type_symbol
_atom_type_description
_atom_type_scat_dispersion_real
_atom_type_scat_dispersion_imag
_atom_type_scat_source
C C 0.0033 0.0016 'International Tables Vol C Tables 4.2.6.8 and 6.1.1.4'
H H 0.0000 0.0000 'International Tables Vol C Tables 4.2.6.8 and 6.1.1.4'
Cd Cd -0.8075 1.2024 'International Tables Vol C Tables 4.2.6.8 and 6.1.1.4'
O O 0.0106 0.0060 'International Tables Vol C Tables 4.2.6.8 and 6.1.1.4'
N N 0.0061 0.0033 'International Tables Vol C Tables 4.2.6.8 and 6.1.1.4'

loop_
_geom_angle_atom_site_label_1
_geom_angle_atom_site_label_2
_geom_angle_atom_site_label_3
_geom_angle
_geom_angle_site_symmetry_1
_geom_angle_site_symmetry_3
O17 Cd1 O27 92.94(14) 2_545 1_455
O17 Cd1 O3 96.97(11) 2_545 .
O27 Cd1 O3 98.55(16) 1_455 .
O17 Cd1 O15 102.04(12) 2_545 2_545
O27 Cd1 O15 117.86(15) 1_455 2_545
O3 Cd1 O15 137.44(11) . 2_545
O17 Cd1 O4 153.36(11) 2_545 .
O27 Cd1 O4 92.70(14) 1_455 .
O3 Cd1 O4 56.43(10) . .
O15 Cd1 O4 98.23(11) 2_545 .
O17 Cd1 O14 88.12(13) 2_545 2_545
O27 Cd1 O14 171.80(15) 1_455 2_545
O3 Cd1 O14 89.39(12) . 2_545
O15 Cd1 O14 54.02(10) 2_545 2_545
O4 Cd1 O14 89.96(12) . 2_545
O17 Cd1 C5 125.11(13) 2_545 .
O27 Cd1 C5 97.11(16) 1_455 .
O15 Cd1 C5 119.46(12) 2_545 .
O14 Cd1 C5 88.90(13) 2_545 .
O17 Cd1 C13 96.59(13) 2_545 2_545
O27 Cd1 C13 145.34(17) 1_455 2_545
O3 Cd1 C13 113.16(14) . 2_545
O4 Cd1 C13 93.44(13) . 2_545
C5 Cd1 C13 104.24(14) . 2_545
O35 Cd2 O16 89.38(19) . .
O35 Cd2 O29 90.87(19) . .
O16 Cd2 O29 177.35(15) . .
O35 Cd2 O28 174.2(2) . 2_655
O16 Cd2 O28 93.62(15) . 2_655
O29 Cd2 O28 86.37(16) . 2_655
O35 Cd2 O36 88.3(3) . .
O16 Cd2 O36 87.34(18) . .
O29 Cd2 O36 90.03(19) . .
O28 Cd2 O36 96.7(2) 2_655 .
O35 Cd2 O15 97.5(2) . .
O16 Cd2 O15 88.56(12) . .
O29 Cd2 O15 94.02(14) . .
O28 Cd2 O15 77.69(14) 2_655 .
O36 Cd2 O15 172.9(2) . .
C5 O3 Cd1 93.5(3) . .
C5 O4 Cd1 87.6(3) . .
O3 C5 O4 122.4(4) . .
O3 C5 C6 118.0(4) . .
O4 C5 C6 119.6(4) . .
O3 C5 Cd1 58.3(2) . .
O4 C5 Cd1 64.2(2) . .
C6 C5 Cd1 175.4(3) . .
C7 C6 C11 120.1(4) . .
C7 C6 C5 120.9(4) . .
C11 C6 C5 119.0(4) . .
C6 C7 C8 119.3(4) . .
C6 C7 H7 120.3 . .
C8 C7 H7 120.3 . .
C7 C8 C9 120.4(4) . .
C7 C8 C13 120.5(4) . .
C9 C8 C13 119.1(4) . .
C10 C9 C8 120.4(4) . .
C10 C9 H9 119.8 . .
C8 C9 H9 119.8 . .
C11 C10 C9 119.3(4) . .
C11 C10 O12' 118.2(5) . .
C9 C10 O12' 121.5(5) . .
C11 C10 C12 114.5(6) . .
C9 C10 C12 124.8(6) . .
C10 C11 C6 120.4(4) . .
C10 C11 H11 119.8 . .
C6 C11 H11 119.8 . .
C10 C12 C12 98.7(9) . 3
C10 C12 H12A 112.0 . .
C12 C12 H12A 112.0 3 .
C10 C12 H12B 112.0 . .
C12 C12 H12B 112.0 3 .
H12A C12 H12B 109.7 . .
O14 C13 O15 121.8(4) . .
O14 C13 C8 120.7(4) . .
O15 C13 C8 117.5(4) . .
O14 C13 Cd1 66.1(2) . 2
O15 C13 Cd1 55.8(2) . 2
C8 C13 Cd1 171.5(3) . 2
C13 O14 Cd1 87.4(3) . 2
C13 O15 Cd1 96.7(3) . 2
C13 O15 Cd2 140.3(3) . .
Cd1 O15 Cd2 99.32(11) 2 .
C18 O16 Cd2 146.5(3) . .
C18 O17 Cd1 119.0(3) . 2
O17 C18 O16 127.2(4) . .
O17 C18 C19 116.2(4) . .
O16 C18 C19 116.6(4) . .
C20 C19 C24 119.6(4) . .
C20 C19 C18 120.3(4) . .
C24 C19 C18 120.1(4) . .
C21 C20 C19 121.0(4) . .
C21 C20 H20 119.5 . .
C19 C20 H20 119.5 . .
C22 C21 C20 119.5(5) . .
C22 C21 O25' 114.8(6) . .
C20 C21 O25' 125.1(6) . .
C22 C21 C25 122.5(6) . .
C20 C21 C25 117.1(6) . .
C21 C22 C23 121.1(4) . .
C21 C22 H22 119.4 . .
C23 C22 H22 119.4 . .
C22 C23 C24 118.8(4) . .
C22 C23 C26 120.9(5) . .
C24 C23 C26 120.2(5) . .
C19 C24 C23 119.9(4) . .
C19 C24 H24 120.1 . .
C23 C24 H24 120.1 . .
C25 C25 C21 117.7(12) 3_656 .
C25 C25 H25A 107.9 3_656 .
C21 C25 H25A 107.9 . .
C25 C25 H25B 107.9 3_656 .
C21 C25 H25B 107.9 . .
H25A C25 H25B 107.2 . .
O27 C26 O28 124.4(5) . .
O27 C26 C23 118.3(6) . .
O28 C26 C23 117.2(6) . .
C26 O27 Cd1 105.5(4) . 1_655
C26 O28 Cd2 141.3(4) . 2_645
C30 O29 Cd2 131.0(4) . .
O29 C30 N32 122.3(8) . .
O29 C30 C31 117.2(6) . .
N32 C30 C31 120.5(6) . .
C30 C31 H31A 109.5 . .
C30 C31 H31B 109.5 . .
H31A C31 H31B 109.5 . .
C30 C31 H31C 109.5 . .
H31A C31 H31C 109.5 . .
H31B C31 H31C 109.5 . .
C30 N32 C34 118.7(6) . .
C30 N32 C33 124.7(7) . .
C34 N32 C33 116.6(6) . .
N32 C33 H33A 109.5 . .
N32 C33 H33B 109.5 . .
H33A C33 H33B 109.5 . .
N32 C33 H33C 109.5 . .
H33A C33 H33C 109.5 . .
H33B C33 H33C 109.5 . .
N32 C34 H34A 109.5 . .
N32 C34 H34B 109.5 . .
H34A C34 H34B 109.5 . .
N32 C34 H34C 109.5 . .
H34A C34 H34C 109.5 . .
H34B C34 H34C 109.5 . .
Cd2 O35 H35A 109.1 . .
Cd2 O35 H35B 109.3 . .
H35A O35 H35B 109.5 . .
Cd2 O36 H36A 108.9 . .
Cd2 O36 H36B 109.3 . .
H36A O36 H36B 109.5 . .
C10 O12' O12' 118.3(8) . 3
C21 O25' O25' 108.5(9) . 3_656

loop_
_geom_bond_atom_site_label_1
_geom_bond_atom_site_label_2
_geom_bond_distance
_geom_bond_site_symmetry_2
Cd1 O17 2.211(3) 2_545
Cd1 O27 2.273(4) 1_455
Cd1 O3 2.280(3) .
Cd1 O15 2.297(3) 2_545
Cd1 O4 2.411(3) .
Cd1 O14 2.523(3) 2_545
Cd1 C5 2.676(4) .
Cd1 C13 2.757(5) 2_545
Cd2 O35 2.230(5) .
Cd2 O16 2.233(3) .
Cd2 O29 2.239(4) .
Cd2 O28 2.272(4) 2_655
Cd2 O36 2.291(6) .
Cd2 O15 2.319(3) .
O3 C5 1.266(5) .
O4 C5 1.268(5) .
C5 C6 1.501(6) .
C6 C7 1.378(6) .
C6 C11 1.393(6) .
C7 C8 1.379(6) .
C7 H7 0.9500 .
C8 C9 1.387(6) .
C8 C13 1.516(6) .
C9 C10 1.377(7) .
C9 H9 0.9500 .
C10 C11 1.375(7) .
C10 O12' 1.388(8) .
C10 C12 1.523(11) .
C11 H11 0.9500 .
C12 C12 1.63(2) 3
C12 H12A 0.9900 .
C12 H12B 0.9900 .
C13 O14 1.235(6) .
C13 O15 1.281(6) .
C13 Cd1 2.757(5) 2
O14 Cd1 2.523(3) 2
O15 Cd1 2.297(3) 2
O16 C18 1.252(5) .
O17 C18 1.244(6) .
O17 Cd1 2.211(3) 2
C18 C19 1.522(6) .
C19 C20 1.382(6) .
C19 C24 1.385(6) .
C20 C21 1.378(7) .
C20 H20 0.9500 .
C21 C22 1.367(7) .
C21 O25' 1.444(11) .
C21 C25 1.445(12) .
C22 C23 1.392(7) .
C22 H22 0.9500 .
C23 C24 1.403(7) .
C23 C26 1.498(7) .
C24 H24 0.9500 .
C25 C25 1.29(2) 3_656
C25 H25A 0.9900 .
C25 H25B 0.9900 .
C26 O27 1.247(8) .
C26 O28 1.248(8) .
O27 Cd1 2.273(4) 1_655
O28 Cd2 2.272(4) 2_645
O29 C30 1.247(7) .
C30 N32 1.294(9) .
C30 C31 1.507(10) .
C31 H31A 0.9800 .
C31 H31B 0.9800 .
C31 H31C 0.9800 .
N32 C34 1.483(8) .
N32 C33 1.483(8) .
C33 H33A 0.9800 .
C33 H33B 0.9800 .
C33 H33C 0.9800 .
C34 H34A 0.9800 .
C34 H34B 0.9800 .
C34 H34C 0.9800 .
O35 H35A 0.9800 .
O35 H35B 0.9800 .
O36 H36A 0.9800 .
O36 H36B 0.9800 .
O12' O12' 1.420(14) 3
O25' O25' 1.53(2) 3_656

loop_
_platon_squeeze_void_nr
_platon_squeeze_void_average_x
_platon_squeeze_void_average_y
_platon_squeeze_void_average_z
_platon_squeeze_void_volume
_platon_squeeze_void_count_electrons
_platon_squeeze_void_content
1 -0.035 0.003 0.367 2512 816 ' '
